data_4302457
loop_
_publ_author_name
'Jocelyn Alc\'antara-Garc\'ia'
'Vojtech Jancik'
'Joaqu\'in Barroso'
'Sandra Hidalgo-Bonilla'
'Raymundo Cea-Olivares'
'Rub\'en A. Toscano'
'M\'onica Moya-Cabrera'

_publ_section_title
;
Coordination Diversity of Aluminum Centers Molded by Triazole Based
Chalcogen Ligands
;
_journal_name_full 'Inorganic Chemistry'
_journal_page_first 5874
_journal_page_last 5883
_journal_paper_doi 10.1021/ic900166u
_journal_volume 48
_journal_year 2009
_chemical_formula_moiety 'C30.48 H33.45 Al2 Cl0.52 N3 O2 P2, C30.33 H33 Al2 Cl0.67 N3 O2 P2'
_chemical_formula_sum 'C60.81 H66.44 Al4 Cl1.19 N6 O4 P4'
_chemical_formula_weight 1219.23
_chemical_name_systematic
;
 ?
;
_space_group_IT_number 29
_symmetry_cell_setting orthorhombic
_symmetry_space_group_name_Hall 'P 2c -2ac'
_symmetry_space_group_name_H-M 'P c a 21'
_atom_sites_solution_hydrogens geom
_atom_sites_solution_primary direct
_atom_sites_solution_secondary difmap
_audit_creation_method SHELXL-97
_cell_angle_alpha 90.00
_cell_angle_beta 90.00
_cell_angle_gamma 90.00
_cell_formula_units_Z 4
_cell_length_a 18.963(3)
_cell_length_b 18.529(2)
_cell_length_c 17.960(2)
_cell_measurement_reflns_used 7205
_cell_measurement_temperature 100(2)
_cell_measurement_theta_max 25.19
_cell_measurement_theta_min 2.15
_cell_volume 6310.5(14)
_computing_cell_refinement 'Bruker AXS SAINT (v 7.01A, Bruker 2003)'
_computing_data_collection 'SMART V 5.625 (Bruker, 1999)'
_computing_data_reduction 'Bruker AXS SAINT (v 7.01A, Bruker 2003)'
_computing_molecular_graphics 'Bruker AXS SHELXTL (v 6.12)'
_computing_publication_material 'SHELXL-97 (Sheldrick, 1997)'
_computing_structure_refinement 'SHELXL-97 (Sheldrick, 1997)'
_computing_structure_solution 'SHELXS-97 (Sheldrick, 1990)'
_diffrn_ambient_temperature 100(2)
_diffrn_detector_area_resol_mean 0.661
_diffrn_measured_fraction_theta_full 0.997
_diffrn_measured_fraction_theta_max 0.997
_diffrn_measurement_device_type 'Bruker Smart Apex CCD diffractometer'
_diffrn_measurement_method 'omega scan'
_diffrn_radiation_monochromator graphite
_diffrn_radiation_source 'fine-focus sealed tube'
_diffrn_radiation_type MoK\a
_diffrn_radiation_wavelength 0.71073
_diffrn_reflns_av_R_equivalents 0.0631
_diffrn_reflns_av_sigmaI/netI 0.0796
_diffrn_reflns_limit_h_max 22
_diffrn_reflns_limit_h_min -22
_diffrn_reflns_limit_k_max 20
_diffrn_reflns_limit_k_min -22
_diffrn_reflns_limit_l_max 16
_diffrn_reflns_limit_l_min -21
_diffrn_reflns_number 24992
_diffrn_reflns_theta_full 25.36
_diffrn_reflns_theta_max 25.36
_diffrn_reflns_theta_min 1.54
_exptl_absorpt_coefficient_mu 0.276
_exptl_absorpt_correction_T_max 0.9603
_exptl_absorpt_correction_T_min 0.8700
_exptl_absorpt_correction_type multi-scan
_exptl_absorpt_process_details 'Sadabs, Sheldrick 2007'
_exptl_crystal_colour COLORLESS
_exptl_crystal_density_diffrn 1.283
_exptl_crystal_density_method 'not measured'
_exptl_crystal_description PRISM
_exptl_crystal_F_000 2550
_exptl_crystal_size_max 0.52
_exptl_crystal_size_mid 0.44
_exptl_crystal_size_min 0.15
_refine_diff_density_max 0.779
_refine_diff_density_min -0.375
_refine_diff_density_rms 0.069
_refine_ls_abs_structure_details 'Flack H D (1983), Acta Cryst. A39, 876-881'
_refine_ls_abs_structure_Flack 0.08(8)
_refine_ls_extinction_method none
_refine_ls_goodness_of_fit_ref 0.999
_refine_ls_hydrogen_treatment constr
_refine_ls_matrix_type full
_refine_ls_number_parameters 727
_refine_ls_number_reflns 10366
_refine_ls_number_restraints 30
_refine_ls_restrained_S_all 1.028
_refine_ls_R_factor_all 0.0693
_refine_ls_R_factor_gt 0.0534
_refine_ls_shift/su_max 0.000
_refine_ls_shift/su_mean 0.000
_refine_ls_structure_factor_coef Fsqd
_refine_ls_weighting_details 'calc w=1/[\s^2^(Fo^2^)+(0.0539P)^2^+0.0000P] where P=(Fo^2^+2Fc^2^)/3'
_refine_ls_weighting_scheme calc
_refine_ls_wR_factor_gt 0.1082
_refine_ls_wR_factor_ref 0.1156
_reflns_number_gt 8352
_reflns_number_total 10366
_reflns_threshold_expression >2sigma(I)
_cod_data_source_file ic900166u_si_008.cif
_cod_data_source_block Compound10
_cod_depositor_comments
;
The following automatic conversions were performed:
'_symmetry_cell_setting' value 'Orthorhombic' changed to 'orthorhombic'
according to '/home/saulius/struct/CIF-dictionaries/cif_core.dic'
dictionary named 'cif_core.dic' version 2.4.1 from 2010-06-29.

Automatic conversion script
Id: cif_fix_enum 1527 2010-12-29 10:47:43Z saulius 
;
_cod_database_code 4302457

loop_
_symmetry_equiv_pos_as_xyz
'x, y, z'
'-x, -y, z+1/2'
'x+1/2, -y, z'
'-x+1/2, y, z+1/2'

loop_
_atom_site_label
_atom_site_type_symbol
_atom_site_fract_x
_atom_site_fract_y
_atom_site_fract_z
_atom_site_U_iso_or_equiv
_atom_site_adp_type
_atom_site_occupancy
_atom_site_symmetry_multiplicity
_atom_site_calc_flag
_atom_site_refinement_flags
_atom_site_disorder_assembly
_atom_site_disorder_group
Al1 Al 0.87403(6) 0.12303(7) 0.41933(8) 0.0228(3) Uani 1 1 d . . .
Al3 Al 0.62040(6) 0.63015(7) 0.90415(8) 0.0210(3) Uani 1 1 d . . .
P1 P 0.74969(6) 0.01676(6) 0.39436(7) 0.0210(3) Uani 1 1 d . . .
P2 P 0.74197(5) 0.21605(6) 0.37881(7) 0.0224(3) Uani 1 1 d . . .
P3 P 0.66205(5) 0.73540(6) 0.77279(7) 0.0206(3) Uani 1 1 d . . .
P4 P 0.67192(5) 0.52839(6) 0.77501(7) 0.0218(3) Uani 1 1 d . . .
O1 O 0.82527(14) 0.03830(15) 0.40963(18) 0.0274(8) Uani 1 1 d . . .
O2 O 0.81349(14) 0.18249(15) 0.36683(18) 0.0264(7) Uani 1 1 d . . .
O3 O 0.66026(15) 0.70272(16) 0.84977(17) 0.0271(7) Uani 1 1 d . . .
O4 O 0.65807(15) 0.55422(16) 0.85374(17) 0.0263(7) Uani 1 1 d . . .
N1 N 0.63501(17) 0.05891(19) 0.4777(2) 0.0243(9) Uani 1 1 d . . .
N2 N 0.60160(16) 0.11931(18) 0.4963(2) 0.0256(9) Uani 1 1 d D A .
N3 N 0.63146(18) 0.1785(2) 0.4680(2) 0.0254(9) Uani 1 1 d . . .
N4 N 0.61381(17) 0.68717(19) 0.6382(2) 0.0220(8) Uani 1 1 d . . .
N5 N 0.60380(17) 0.62535(18) 0.60260(19) 0.0231(9) Uani 1 1 d D B .
N6 N 0.62101(18) 0.5673(2) 0.6421(2) 0.0238(8) Uani 1 1 d . . .
Al2 Al 0.52696(7) 0.12959(8) 0.57137(9) 0.0328(4) Uani 1 1 d D . .
C31 C 0.4767(2) 0.21915(18) 0.5440(3) 0.0358(6) Uani 1 1 d D A .
H31A H 0.5102 0.2594 0.5428 0.054 Uiso 1 1 calc R . .
H31B H 0.4399 0.2291 0.5809 0.054 Uiso 1 1 calc R . .
H31C H 0.4552 0.2134 0.4948 0.054 Uiso 1 1 calc R . .
Cl1 Cl 0.46081(10) 0.03800(12) 0.55553(15) 0.0358(6) Uani 0.516(6) 1 d PD A 1
C30 C 0.47065(15) 0.0407(3) 0.5529(4) 0.0358(6) Uani 0.484(6) 1 d PD A 2
H30A H 0.5005 -0.0019 0.5603 0.054 Uiso 0.484(6) 1 calc PR A 2
H30B H 0.4529 0.0412 0.5016 0.054 Uiso 0.484(6) 1 calc PR A 2
H30C H 0.4308 0.0390 0.5876 0.054 Uiso 0.484(6) 1 calc PR A 2
C29 C 0.5784(2) 0.1299(2) 0.6646(2) 0.0358(6) Uani 1 1 d D A .
H29A H 0.6263 0.1479 0.6561 0.054 Uiso 1 1 calc R . .
H29B H 0.5805 0.0808 0.6845 0.054 Uiso 1 1 calc R . .
H29C H 0.5543 0.1614 0.7003 0.054 Uiso 1 1 calc R . .
Al4 Al 0.56030(7) 0.60602(7) 0.50314(8) 0.0236(3) Uani 1 1 d D . .
C60 C 0.4996(2) 0.52371(19) 0.5235(3) 0.0312(12) Uani 1 1 d D B .
H60A H 0.5283 0.4832 0.5412 0.047 Uiso 1 1 calc R . .
H60B H 0.4749 0.5097 0.4778 0.047 Uiso 1 1 calc R . .
H60C H 0.4651 0.5368 0.5618 0.047 Uiso 1 1 calc R . .
C62 C 0.63832(19) 0.5927(2) 0.4339(3) 0.0322(12) Uani 1 1 d D B .
H62A H 0.6666 0.5510 0.4494 0.048 Uiso 1 1 calc R . .
H62B H 0.6679 0.6360 0.4336 0.048 Uiso 1 1 calc R . .
H62C H 0.6197 0.5843 0.3837 0.048 Uiso 1 1 calc R . .
Cl2 Cl 0.50219(8) 0.70332(8) 0.48159(9) 0.0268(6) Uani 0.670(7) 1 d PD B 1
C61 C 0.5084(3) 0.6989(3) 0.4893(3) 0.0268(6) Uani 0.330(7) 1 d PD B 2
H61A H 0.5224 0.7330 0.5282 0.040 Uiso 0.330(7) 1 calc PR B 2
H61B H 0.4575 0.6900 0.4925 0.040 Uiso 0.330(7) 1 calc PR B 2
H61C H 0.5198 0.7192 0.4403 0.040 Uiso 0.330(7) 1 calc PR B 2
C1 C 0.6893(2) 0.0797(2) 0.4347(2) 0.0188(9) Uani 1 1 d . . .
C2 C 0.6868(2) 0.1547(2) 0.4280(3) 0.0231(10) Uani 1 1 d . . .
C3 C 0.7347(2) 0.0172(2) 0.2970(3) 0.0233(11) Uani 1 1 d . . .
C4 C 0.7887(2) -0.0049(3) 0.2489(3) 0.0324(12) Uani 1 1 d . . .
H4A H 0.8323 -0.0214 0.2687 0.039 Uiso 1 1 calc R . .
C5 C 0.7787(2) -0.0028(3) 0.1723(3) 0.0341(12) Uani 1 1 d . . .
H5A H 0.8154 -0.0186 0.1401 0.041 Uiso 1 1 calc R . .
C6 C 0.7162(2) 0.0219(3) 0.1425(3) 0.0388(13) Uani 1 1 d . . .
H6A H 0.7098 0.0237 0.0900 0.047 Uiso 1 1 calc R . .
C7 C 0.6630(2) 0.0440(3) 0.1899(3) 0.0383(13) Uani 1 1 d . . .
H7A H 0.6199 0.0613 0.1696 0.046 Uiso 1 1 calc R . .
C8 C 0.6715(2) 0.0414(3) 0.2667(3) 0.0327(12) Uani 1 1 d . . .
H8A H 0.6342 0.0561 0.2985 0.039 Uiso 1 1 calc R . .
C9 C 0.7332(2) -0.0692(2) 0.4349(3) 0.0243(10) Uani 1 1 d . . .
C10 C 0.7883(2) -0.1061(3) 0.4686(3) 0.0279(11) Uani 1 1 d . . .
H10A H 0.8344 -0.0860 0.4696 0.033 Uiso 1 1 calc R . .
C11 C 0.7752(2) -0.1730(3) 0.5008(3) 0.0383(13) Uani 1 1 d . . .
H11A H 0.8127 -0.1990 0.5234 0.046 Uiso 1 1 calc R . .
C12 C 0.7085(3) -0.2016(3) 0.5004(3) 0.0391(13) Uani 1 1 d . . .
H12A H 0.7001 -0.2473 0.5226 0.047 Uiso 1 1 calc R . .
C13 C 0.6540(3) -0.1647(3) 0.4683(4) 0.0466(15) Uani 1 1 d . . .
H13A H 0.6078 -0.1843 0.4696 0.056 Uiso 1 1 calc R . .
C14 C 0.6657(2) -0.0990(3) 0.4340(3) 0.0388(14) Uani 1 1 d . . .
H14A H 0.6281 -0.0744 0.4100 0.047 Uiso 1 1 calc R . .
C15 C 0.7010(2) 0.2365(2) 0.2921(3) 0.0250(11) Uani 1 1 d . . .
C16 C 0.6272(2) 0.2376(2) 0.2864(3) 0.0300(12) Uani 1 1 d . . .
H16A H 0.5988 0.2227 0.3271 0.036 Uiso 1 1 calc R . .
C17 C 0.5963(2) 0.2608(3) 0.2203(3) 0.0366(13) Uani 1 1 d . . .
H17A H 0.5464 0.2621 0.2161 0.044 Uiso 1 1 calc R . .
C18 C 0.6377(3) 0.2819(3) 0.1606(3) 0.0378(13) Uani 1 1 d . . .
H18A H 0.6163 0.2975 0.1156 0.045 Uiso 1 1 calc R . .
C19 C 0.7101(3) 0.2802(3) 0.1670(3) 0.0400(13) Uani 1 1 d . . .
H19A H 0.7385 0.2946 0.1260 0.048 Uiso 1 1 calc R . .
C20 C 0.7416(2) 0.2577(3) 0.2319(3) 0.0313(12) Uani 1 1 d . . .
H20A H 0.7916 0.2568 0.2356 0.038 Uiso 1 1 calc R . .
C21 C 0.7475(2) 0.2982(2) 0.4319(3) 0.0227(10) Uani 1 1 d . . .
C22 C 0.6872(2) 0.3342(2) 0.4554(3) 0.0263(11) Uani 1 1 d . . .
H22A H 0.6421 0.3143 0.4454 0.032 Uiso 1 1 calc R . .
C23 C 0.6925(2) 0.3983(2) 0.4930(3) 0.0304(11) Uani 1 1 d . . .
H23A H 0.6511 0.4228 0.5087 0.037 Uiso 1 1 calc R . .
C24 C 0.7582(3) 0.4276(2) 0.5081(3) 0.0359(12) Uani 1 1 d . . .
H24A H 0.7621 0.4716 0.5350 0.043 Uiso 1 1 calc R . .
C25 C 0.8180(2) 0.3919(3) 0.4837(3) 0.0366(13) Uani 1 1 d . . .
H25A H 0.8630 0.4123 0.4934 0.044 Uiso 1 1 calc R . .
C26 C 0.8136(2) 0.3275(2) 0.4455(3) 0.0320(12) Uani 1 1 d . . .
H26A H 0.8551 0.3036 0.4289 0.038 Uiso 1 1 calc R . .
C27 C 0.8697(3) 0.1514(3) 0.5227(3) 0.0416(14) Uani 1 1 d . . .
H27A H 0.8204 0.1590 0.5371 0.062 Uiso 1 1 calc R . .
H27B H 0.8962 0.1963 0.5297 0.062 Uiso 1 1 calc R . .
H27C H 0.8902 0.1133 0.5537 0.062 Uiso 1 1 calc R . .
C28 C 0.9644(2) 0.1139(2) 0.3697(3) 0.0308(12) Uani 1 1 d . . .
H28A H 0.9584 0.0867 0.3234 0.046 Uiso 1 1 calc R . .
H28B H 0.9975 0.0885 0.4023 0.046 Uiso 1 1 calc R . .
H28C H 0.9829 0.1621 0.3583 0.046 Uiso 1 1 calc R . .
C32 C 0.6388(2) 0.6686(2) 0.7054(2) 0.0210(10) Uani 1 1 d . . .
C33 C 0.6437(2) 0.5927(2) 0.7082(2) 0.0214(10) Uani 1 1 d . . .
C34 C 0.7498(2) 0.7657(2) 0.7559(2) 0.0201(9) Uani 1 1 d . . .
C35 C 0.8029(3) 0.7419(3) 0.8016(3) 0.0454(15) Uani 1 1 d . . .
H35A H 0.7928 0.7081 0.8399 0.054 Uiso 1 1 calc R . .
C36 C 0.8708(2) 0.7668(3) 0.7922(3) 0.0481(16) Uani 1 1 d . . .
H36A H 0.9071 0.7503 0.8244 0.058 Uiso 1 1 calc R . .
C37 C 0.8863(2) 0.8148(3) 0.7371(3) 0.0383(14) Uani 1 1 d . . .
H37A H 0.9334 0.8311 0.7305 0.046 Uiso 1 1 calc R . .
C38 C 0.8342(3) 0.8392(3) 0.6916(3) 0.0425(14) Uani 1 1 d . . .
H38A H 0.8448 0.8728 0.6532 0.051 Uiso 1 1 calc R . .
C39 C 0.7664(2) 0.8153(3) 0.7013(3) 0.0375(13) Uani 1 1 d . . .
H39A H 0.7301 0.8333 0.6698 0.045 Uiso 1 1 calc R . .
C40 C 0.6032(2) 0.8103(2) 0.7649(3) 0.0233(10) Uani 1 1 d . . .
C41 C 0.5836(2) 0.8404(3) 0.6962(3) 0.0288(11) Uani 1 1 d . . .
H41A H 0.5987 0.8188 0.6510 0.035 Uiso 1 1 calc R . .
C42 C 0.5421(2) 0.9020(3) 0.6950(3) 0.0359(13) Uani 1 1 d . . .
H42A H 0.5287 0.9226 0.6487 0.043 Uiso 1 1 calc R . .
C43 C 0.5201(2) 0.9334(3) 0.7607(3) 0.0388(14) Uani 1 1 d . . .
H43A H 0.4931 0.9766 0.7594 0.047 Uiso 1 1 calc R . .
C44 C 0.5371(3) 0.9023(3) 0.8288(3) 0.0410(14) Uani 1 1 d . . .
H44A H 0.5202 0.9228 0.8738 0.049 Uiso 1 1 calc R . .
C45 C 0.5790(3) 0.8410(3) 0.8302(3) 0.0360(13) Uani 1 1 d . . .
H45A H 0.5913 0.8199 0.8766 0.043 Uiso 1 1 calc R . .
C46 C 0.7626(2) 0.5113(2) 0.7580(3) 0.0240(10) Uani 1 1 d . . .
C47 C 0.8029(2) 0.5520(3) 0.7089(3) 0.0335(12) Uani 1 1 d . . .
H47A H 0.7820 0.5910 0.6825 0.040 Uiso 1 1 calc R . .
C48 C 0.8735(3) 0.5360(3) 0.6983(3) 0.0429(14) Uani 1 1 d . . .
H48A H 0.9011 0.5634 0.6643 0.051 Uiso 1 1 calc R . .
C49 C 0.9035(2) 0.4794(3) 0.7379(3) 0.0362(13) Uani 1 1 d . . .
H49A H 0.9519 0.4682 0.7308 0.043 Uiso 1 1 calc R . .
C50 C 0.8646(2) 0.4398(3) 0.7868(3) 0.0349(13) Uani 1 1 d . . .
H50A H 0.8861 0.4017 0.8137 0.042 Uiso 1 1 calc R . .
C51 C 0.7939(2) 0.4548(2) 0.7974(3) 0.0267(11) Uani 1 1 d . . .
H51A H 0.7668 0.4268 0.8312 0.032 Uiso 1 1 calc R . .
C52 C 0.6234(2) 0.4478(3) 0.7564(3) 0.0272(11) Uani 1 1 d . . .
C53 C 0.5691(3) 0.4286(3) 0.8032(3) 0.0371(13) Uani 1 1 d . . .
H53A H 0.5594 0.4561 0.8466 0.045 Uiso 1 1 calc R . .
C54 C 0.5286(3) 0.3681(3) 0.7859(3) 0.0529(17) Uani 1 1 d . . .
H54A H 0.4912 0.3539 0.8179 0.063 Uiso 1 1 calc R . .
C55 C 0.5427(3) 0.3291(3) 0.7228(3) 0.0408(13) Uani 1 1 d . . .
H55A H 0.5141 0.2886 0.7108 0.049 Uiso 1 1 calc R . .
C56 C 0.5973(2) 0.3475(3) 0.6768(3) 0.0348(12) Uani 1 1 d . . .
H56A H 0.6071 0.3196 0.6337 0.042 Uiso 1 1 calc R . .
C57 C 0.6379(2) 0.4069(3) 0.6935(3) 0.0287(11) Uani 1 1 d . . .
H57A H 0.6760 0.4199 0.6619 0.034 Uiso 1 1 calc R . .
C58 C 0.6589(2) 0.6280(2) 1.0042(3) 0.0272(11) Uani 1 1 d . . .
H58A H 0.7105 0.6301 1.0017 0.041 Uiso 1 1 calc R . .
H58B H 0.6445 0.5832 1.0289 0.041 Uiso 1 1 calc R . .
H58C H 0.6412 0.6694 1.0324 0.041 Uiso 1 1 calc R . .
C59 C 0.5198(2) 0.6347(3) 0.8828(3) 0.0349(12) Uani 1 1 d . . .
H59A H 0.5126 0.6386 0.8289 0.052 Uiso 1 1 calc R . .
H59B H 0.4993 0.6770 0.9075 0.052 Uiso 1 1 calc R . .
H59C H 0.4968 0.5909 0.9012 0.052 Uiso 1 1 calc R . .

loop_
_atom_site_aniso_label
_atom_site_aniso_U_11
_atom_site_aniso_U_22
_atom_site_aniso_U_33
_atom_site_aniso_U_23
_atom_site_aniso_U_13
_atom_site_aniso_U_12
Al1 0.0235(6) 0.0175(7) 0.0274(9) 0.0005(6) 0.0005(6) -0.0018(6)
Al3 0.0253(6) 0.0159(7) 0.0217(8) 0.0011(6) 0.0006(6) -0.0012(5)
P1 0.0202(5) 0.0149(6) 0.0279(7) -0.0004(5) -0.0013(5) -0.0006(5)
P2 0.0221(5) 0.0157(6) 0.0295(7) 0.0035(5) 0.0057(5) 0.0002(5)
P3 0.0234(5) 0.0175(6) 0.0208(6) 0.0010(6) -0.0018(5) -0.0023(5)
P4 0.0284(6) 0.0163(6) 0.0207(6) -0.0001(5) -0.0034(5) 0.0040(5)
O1 0.0220(15) 0.0209(17) 0.039(2) 0.0000(16) 0.0009(14) -0.0009(13)
O2 0.0221(15) 0.0211(17) 0.036(2) 0.0043(15) 0.0090(14) -0.0002(12)
O3 0.0355(17) 0.0233(18) 0.0224(19) 0.0019(15) -0.0015(14) -0.0056(14)
O4 0.0365(17) 0.0226(18) 0.0197(18) 0.0000(15) 0.0009(14) 0.0066(14)
N1 0.0283(19) 0.019(2) 0.026(2) -0.0001(18) 0.0001(17) -0.0018(16)
N2 0.0299(19) 0.015(2) 0.032(2) 0.0008(18) 0.0088(18) -0.0015(16)
N3 0.0268(19) 0.022(2) 0.028(2) 0.0034(18) 0.0061(16) -0.0057(16)
N4 0.0311(19) 0.015(2) 0.020(2) 0.0024(17) -0.0052(16) -0.0028(16)
N5 0.0284(19) 0.019(2) 0.022(2) 0.0026(18) -0.0041(16) 0.0008(16)
N6 0.033(2) 0.018(2) 0.020(2) -0.0018(18) -0.0037(17) 0.0068(16)
Al2 0.0263(7) 0.0338(9) 0.0384(9) 0.0136(8) 0.0106(6) 0.0065(6)
C31 0.0252(10) 0.0262(10) 0.0560(14) 0.0153(9) 0.0075(8) 0.0000(7)
Cl1 0.0252(10) 0.0262(10) 0.0560(14) 0.0153(9) 0.0075(8) 0.0000(7)
C30 0.0252(10) 0.0262(10) 0.0560(14) 0.0153(9) 0.0075(8) 0.0000(7)
C29 0.0252(10) 0.0262(10) 0.0560(14) 0.0153(9) 0.0075(8) 0.0000(7)
Al4 0.0287(7) 0.0198(7) 0.0223(8) -0.0001(6) -0.0051(6) -0.0006(6)
C60 0.038(3) 0.022(3) 0.033(3) 0.004(2) -0.008(2) 0.001(2)
C62 0.040(3) 0.026(3) 0.031(3) 0.004(2) -0.001(2) -0.001(2)
Cl2 0.0272(9) 0.0163(9) 0.0368(12) 0.0068(7) -0.0095(7) 0.0006(6)
C61 0.0272(9) 0.0163(9) 0.0368(12) 0.0068(7) -0.0095(7) 0.0006(6)
C1 0.020(2) 0.011(2) 0.026(3) 0.001(2) 0.0001(18) -0.0027(17)
C2 0.017(2) 0.024(3) 0.028(3) -0.003(2) 0.0040(19) -0.0005(18)
C3 0.018(2) 0.021(3) 0.031(3) 0.005(2) 0.0011(19) -0.0023(18)
C4 0.032(2) 0.029(3) 0.036(3) -0.003(2) -0.004(2) 0.003(2)
C5 0.034(3) 0.034(3) 0.034(3) -0.005(2) 0.006(2) 0.007(2)
C6 0.046(3) 0.041(3) 0.030(3) -0.002(3) 0.000(3) 0.005(3)
C7 0.031(3) 0.050(4) 0.034(3) 0.009(3) -0.005(2) 0.008(2)
C8 0.030(2) 0.041(3) 0.027(3) 0.000(3) -0.001(2) 0.008(2)
C9 0.033(2) 0.015(2) 0.025(3) -0.003(2) -0.003(2) -0.004(2)
C10 0.027(2) 0.027(3) 0.030(3) 0.003(2) 0.003(2) 0.000(2)
C11 0.041(3) 0.030(3) 0.044(3) 0.004(3) -0.004(3) 0.001(2)
C12 0.050(3) 0.018(3) 0.049(4) 0.004(3) 0.010(3) -0.004(2)
C13 0.036(3) 0.019(3) 0.084(5) 0.003(3) 0.004(3) -0.008(2)
C14 0.028(2) 0.020(3) 0.068(4) 0.005(3) -0.009(3) -0.003(2)
C15 0.031(2) 0.015(2) 0.028(3) -0.002(2) 0.003(2) -0.0015(19)
C16 0.031(2) 0.024(3) 0.035(3) 0.000(2) 0.003(2) -0.003(2)
C17 0.032(3) 0.034(3) 0.044(4) -0.008(3) -0.010(2) 0.003(2)
C18 0.050(3) 0.031(3) 0.033(3) -0.002(3) -0.006(3) 0.006(2)
C19 0.059(3) 0.035(3) 0.026(3) 0.003(2) 0.006(3) -0.006(3)
C20 0.031(2) 0.032(3) 0.031(3) 0.001(2) 0.005(2) -0.003(2)
C21 0.029(2) 0.013(2) 0.026(3) 0.002(2) -0.001(2) -0.0033(19)
C22 0.029(2) 0.015(3) 0.034(3) 0.003(2) 0.000(2) 0.001(2)
C23 0.038(3) 0.019(3) 0.034(3) 0.005(2) 0.007(2) -0.003(2)
C24 0.056(3) 0.017(2) 0.035(3) -0.002(2) -0.003(3) -0.005(2)
C25 0.030(3) 0.030(3) 0.050(4) 0.007(3) -0.010(2) -0.012(2)
C26 0.024(2) 0.018(3) 0.054(4) 0.004(2) -0.001(2) -0.001(2)
C27 0.063(4) 0.022(3) 0.040(4) -0.002(3) 0.005(3) -0.012(3)
C28 0.023(2) 0.030(3) 0.039(3) 0.006(2) 0.002(2) 0.000(2)
C32 0.020(2) 0.024(3) 0.020(3) 0.002(2) -0.0029(18) 0.0005(18)
C33 0.021(2) 0.023(3) 0.020(3) 0.001(2) -0.0041(18) 0.0041(18)
C34 0.025(2) 0.013(2) 0.022(3) -0.004(2) -0.0057(18) 0.0015(19)
C35 0.038(3) 0.051(4) 0.047(4) 0.022(3) -0.013(2) -0.012(3)
C36 0.023(2) 0.065(4) 0.056(4) 0.012(3) -0.015(2) -0.004(3)
C37 0.023(2) 0.051(4) 0.041(4) -0.001(3) 0.004(2) -0.005(2)
C38 0.040(3) 0.046(4) 0.042(3) 0.012(3) 0.007(3) -0.004(3)
C39 0.027(3) 0.040(3) 0.045(4) 0.015(3) -0.003(2) 0.003(2)
C40 0.018(2) 0.020(2) 0.032(3) -0.004(2) -0.002(2) -0.0072(17)
C41 0.026(2) 0.025(3) 0.035(3) -0.006(2) -0.002(2) 0.001(2)
C42 0.031(3) 0.029(3) 0.048(4) -0.001(3) -0.014(2) 0.006(2)
C43 0.026(2) 0.024(3) 0.066(4) -0.005(3) 0.003(3) 0.000(2)
C44 0.039(3) 0.032(3) 0.052(4) -0.011(3) 0.019(3) -0.002(2)
C45 0.041(3) 0.024(3) 0.042(3) 0.003(3) 0.008(2) -0.002(2)
C46 0.038(2) 0.010(2) 0.024(3) -0.005(2) -0.004(2) 0.0015(19)
C47 0.036(3) 0.031(3) 0.033(3) 0.008(3) 0.004(2) 0.005(2)
C48 0.040(3) 0.055(4) 0.034(3) 0.004(3) 0.006(2) 0.003(3)
C49 0.034(3) 0.045(3) 0.030(3) -0.004(3) 0.000(2) 0.007(2)
C50 0.033(2) 0.028(3) 0.044(4) -0.005(3) -0.012(2) 0.010(2)
C51 0.030(2) 0.015(2) 0.035(3) -0.003(2) -0.006(2) 0.003(2)
C52 0.027(2) 0.029(3) 0.025(3) 0.007(2) -0.003(2) 0.005(2)
C53 0.049(3) 0.029(3) 0.034(3) -0.009(2) 0.015(2) -0.007(2)
C54 0.056(3) 0.053(4) 0.049(4) -0.002(3) 0.017(3) -0.028(3)
C55 0.044(3) 0.030(3) 0.048(4) -0.001(3) 0.000(3) -0.011(2)
C56 0.042(3) 0.029(3) 0.033(3) -0.003(2) 0.003(2) 0.004(2)
C57 0.029(2) 0.026(3) 0.030(3) -0.006(2) 0.003(2) -0.005(2)
C58 0.036(3) 0.022(3) 0.024(3) -0.003(2) 0.005(2) -0.002(2)
C59 0.032(2) 0.030(3) 0.044(3) 0.000(3) -0.005(2) 0.004(2)

loop_
_atom_type_symbol
_atom_type_description
_atom_type_scat_dispersion_real
_atom_type_scat_dispersion_imag
_atom_type_scat_source
C C 0.0033 0.0016 'International Tables Vol C Tables 4.2.6.8 and 6.1.1.4'
H H 0.0000 0.0000 'International Tables Vol C Tables 4.2.6.8 and 6.1.1.4'
N N 0.0061 0.0033 'International Tables Vol C Tables 4.2.6.8 and 6.1.1.4'
O O 0.0106 0.0060 'International Tables Vol C Tables 4.2.6.8 and 6.1.1.4'
Al Al 0.0645 0.0514 'International Tables Vol C Tables 4.2.6.8 and 6.1.1.4'
P P 0.1023 0.0942 'International Tables Vol C Tables 4.2.6.8 and 6.1.1.4'
Cl Cl 0.1484 0.1585 'International Tables Vol C Tables 4.2.6.8 and 6.1.1.4'

loop_
_geom_angle_atom_site_label_1
_geom_angle_atom_site_label_2
_geom_angle_atom_site_label_3
_geom_angle
_geom_angle_site_symmetry_1
_geom_angle_site_symmetry_3
_geom_angle_publ_flag
O1 Al1 O2 98.55(14) . . ?
O1 Al1 C27 107.68(19) . . ?
O2 Al1 C27 107.5(2) . . ?
O1 Al1 C28 109.16(18) . . ?
O2 Al1 C28 111.47(18) . . ?
C27 Al1 C28 120.2(2) . . ?
O4 Al3 O3 98.09(15) . . ?
O4 Al3 C58 107.27(17) . . ?
O3 Al3 C58 110.79(17) . . ?
O4 Al3 C59 108.68(19) . . ?
O3 Al3 C59 105.56(18) . . ?
C58 Al3 C59 123.5(2) . . ?
O1 P1 C3 109.28(18) . . ?
O1 P1 C9 109.20(19) . . ?
C3 P1 C9 112.3(2) . . ?
O1 P1 C1 111.22(18) . . ?
C3 P1 C1 107.1(2) . . ?
C9 P1 C1 107.8(2) . . ?
O2 P2 C2 109.65(18) . . ?
O2 P2 C15 110.8(2) . . ?
C2 P2 C15 108.2(2) . . ?
O2 P2 C21 111.84(18) . . ?
C2 P2 C21 108.1(2) . . ?
C15 P2 C21 108.0(2) . . ?
O3 P3 C34 107.63(19) . . ?
O3 P3 C40 111.7(2) . . ?
C34 P3 C40 108.99(18) . . ?
O3 P3 C32 109.7(2) . . ?
C34 P3 C32 109.5(2) . . ?
C40 P3 C32 109.3(2) . . ?
O4 P4 C33 111.52(19) . . ?
O4 P4 C46 112.65(19) . . ?
C33 P4 C46 107.2(2) . . ?
O4 P4 C52 110.4(2) . . ?
C33 P4 C52 106.3(2) . . ?
C46 P4 C52 108.5(2) . . ?
P1 O1 Al1 136.23(19) . . ?
P2 O2 Al1 137.0(2) . . ?
P3 O3 Al3 142.6(2) . . ?
P4 O4 Al3 140.9(2) . . ?
N2 N1 C1 105.6(3) . . ?
N1 N2 N3 113.2(3) . . ?
N1 N2 Al2 126.7(3) . . ?
N3 N2 Al2 119.2(3) . . ?
N2 N3 C2 105.3(4) . . ?
N5 N4 C32 105.2(3) . . ?
N4 N5 N6 114.0(3) . . ?
N4 N5 Al4 130.1(2) . . ?
N6 N5 Al4 115.7(3) . . ?
N5 N6 C33 105.5(3) . . ?
C29 Al2 N2 103.35(19) . . ?
C29 Al2 C31 117.05(18) . . ?
N2 Al2 C31 104.95(19) . . ?
C29 Al2 C30 114.6(2) . . ?
N2 Al2 C30 101.04(17) . . ?
C31 Al2 C30 113.27(19) . . ?
C29 Al2 Cl1 114.50(15) . . ?
N2 Al2 Cl1 104.80(13) . . ?
C31 Al2 Cl1 110.64(14) . . ?
C30 Al2 Cl1 3.98(12) . . ?
C60 Al4 C62 118.00(17) . . ?
C60 Al4 C61 114.0(2) . . ?
C62 Al4 C61 113.8(2) . . ?
C60 Al4 N5 102.49(19) . . ?
C62 Al4 N5 106.25(19) . . ?
C61 Al4 N5 99.23(16) . . ?
C60 Al4 Cl2 112.86(14) . . ?
C62 Al4 Cl2 112.39(15) . . ?
C61 Al4 Cl2 3.61(14) . . ?
N5 Al4 Cl2 102.84(12) . . ?
N1 C1 C2 108.0(4) . . ?
N1 C1 P1 122.5(3) . . ?
C2 C1 P1 129.5(3) . . ?
N3 C2 C1 107.9(4) . . ?
N3 C2 P2 120.9(3) . . ?
C1 C2 P2 131.2(3) . . ?
C8 C3 C4 118.8(4) . . ?
C8 C3 P1 121.8(4) . . ?
C4 C3 P1 119.3(3) . . ?
C5 C4 C3 120.2(4) . . ?
C6 C5 C4 120.7(5) . . ?
C5 C6 C7 119.1(5) . . ?
C6 C7 C8 121.1(5) . . ?
C7 C8 C3 120.1(4) . . ?
C10 C9 C14 120.0(4) . . ?
C10 C9 P1 119.2(3) . . ?
C14 C9 P1 120.8(3) . . ?
C9 C10 C11 119.1(4) . . ?
C12 C11 C10 120.5(5) . . ?
C13 C12 C11 120.4(5) . . ?
C12 C13 C14 120.5(4) . . ?
C13 C14 C9 119.5(5) . . ?
C20 C15 C16 119.6(4) . . ?
C20 C15 P2 120.0(3) . . ?
C16 C15 P2 120.1(3) . . ?
C17 C16 C15 119.2(4) . . ?
C18 C17 C16 120.5(4) . . ?
C19 C18 C17 119.6(5) . . ?
C20 C19 C18 120.7(5) . . ?
C19 C20 C15 120.4(4) . . ?
C26 C21 C22 120.1(4) . . ?
C26 C21 P2 118.5(3) . . ?
C22 C21 P2 121.3(3) . . ?
C23 C22 C21 120.4(4) . . ?
C22 C23 C24 120.1(5) . . ?
C25 C24 C23 119.1(5) . . ?
C26 C25 C24 121.5(4) . . ?
C25 C26 C21 118.7(4) . . ?
N4 C32 C33 108.1(4) . . ?
N4 C32 P3 121.2(3) . . ?
C33 C32 P3 130.7(3) . . ?
N6 C33 C32 107.3(4) . . ?
N6 C33 P4 117.3(3) . . ?
C32 C33 P4 135.5(4) . . ?
C35 C34 C39 118.2(4) . . ?
C35 C34 P3 118.8(4) . . ?
C39 C34 P3 122.9(3) . . ?
C34 C35 C36 120.3(5) . . ?
C37 C36 C35 120.6(5) . . ?
C38 C37 C36 119.8(5) . . ?
C37 C38 C39 119.9(5) . . ?
C38 C39 C34 121.2(4) . . ?
C45 C40 C41 119.7(4) . . ?
C45 C40 P3 117.4(4) . . ?
C41 C40 P3 122.9(4) . . ?
C42 C41 C40 119.4(5) . . ?
C43 C42 C41 120.4(5) . . ?
C42 C43 C44 120.4(5) . . ?
C45 C44 C43 119.3(5) . . ?
C40 C45 C44 120.8(5) . . ?
C47 C46 C51 119.7(4) . . ?
C47 C46 P4 123.1(3) . . ?
C51 C46 P4 117.3(3) . . ?
C48 C47 C46 120.2(5) . . ?
C47 C48 C49 119.2(5) . . ?
C50 C49 C48 121.0(4) . . ?
C49 C50 C51 120.4(5) . . ?
C50 C51 C46 119.5(5) . . ?
C53 C52 C57 120.3(4) . . ?
C53 C52 P4 119.2(4) . . ?
C57 C52 P4 120.4(3) . . ?
C52 C53 C54 119.0(5) . . ?
C55 C54 C53 120.1(5) . . ?
C56 C55 C54 120.9(5) . . ?
C55 C56 C57 119.5(5) . . ?
C56 C57 C52 120.2(4) . . ?

loop_
_geom_bond_atom_site_label_1
_geom_bond_atom_site_label_2
_geom_bond_distance
_geom_bond_site_symmetry_2
_geom_bond_publ_flag
Al1 O1 1.830(3) . ?
Al1 O2 1.850(3) . ?
Al1 C27 1.931(5) . ?
Al1 C28 1.938(4) . ?
Al3 O4 1.819(3) . ?
Al3 O3 1.826(3) . ?
Al3 C58 1.939(5) . ?
Al3 C59 1.948(4) . ?
P1 O1 1.513(3) . ?
P1 C3 1.771(5) . ?
P1 C9 1.778(5) . ?
P1 C1 1.788(4) . ?
P2 O2 1.507(3) . ?
P2 C2 1.781(4) . ?
P2 C15 1.782(5) . ?
P2 C21 1.799(5) . ?
P3 O3 1.510(3) . ?
P3 C34 1.782(4) . ?
P3 C40 1.786(4) . ?
P3 C32 1.786(5) . ?
P4 O4 1.516(3) . ?
P4 C33 1.774(4) . ?
P4 C46 1.775(4) . ?
P4 C52 1.786(5) . ?
N1 N2 1.329(5) . ?
N1 C1 1.343(5) . ?
N2 N3 1.334(4) . ?
N2 Al2 1.964(3) . ?
N3 C2 1.346(5) . ?
N4 N5 1.325(5) . ?
N4 C32 1.343(5) . ?
N5 N6 1.329(4) . ?
N5 Al4 2.000(3) . ?
N6 C33 1.347(5) . ?
Al2 C29 1.937(4) . ?
Al2 C31 1.975(4) . ?
Al2 C30 1.991(4) . ?
Al2 Cl1 2.129(2) . ?
Al4 C60 1.945(4) . ?
Al4 C62 1.949(4) . ?
Al4 C61 1.998(4) . ?
Al4 Cl2 2.1480(19) . ?
C1 C2 1.395(6) . ?
C3 C8 1.390(6) . ?
C3 C4 1.402(6) . ?
C4 C5 1.390(7) . ?
C5 C6 1.378(6) . ?
C6 C7 1.383(7) . ?
C7 C8 1.389(7) . ?
C9 C10 1.388(6) . ?
C9 C14 1.394(6) . ?
C10 C11 1.390(7) . ?
C11 C12 1.370(6) . ?
C12 C13 1.367(7) . ?
C13 C14 1.382(7) . ?
C15 C20 1.384(6) . ?
C15 C16 1.402(6) . ?
C16 C17 1.392(7) . ?
C17 C18 1.384(7) . ?
C18 C19 1.378(6) . ?
C19 C20 1.376(7) . ?
C21 C26 1.387(6) . ?
C21 C22 1.389(6) . ?
C22 C23 1.370(6) . ?
C23 C24 1.385(7) . ?
C24 C25 1.384(7) . ?
C25 C26 1.380(7) . ?
C32 C33 1.409(6) . ?
C34 C35 1.371(6) . ?
C34 C39 1.381(6) . ?
C35 C36 1.378(7) . ?
C36 C37 1.363(7) . ?
C37 C38 1.360(7) . ?
C38 C39 1.372(6) . ?
C40 C45 1.382(7) . ?
C40 C41 1.404(6) . ?
C41 C42 1.387(6) . ?
C42 C43 1.381(7) . ?
C43 C44 1.390(8) . ?
C44 C45 1.386(7) . ?
C46 C47 1.390(6) . ?
C46 C51 1.397(6) . ?
C47 C48 1.384(6) . ?
C48 C49 1.388(7) . ?
C49 C50 1.361(7) . ?
C50 C51 1.381(6) . ?
C52 C53 1.375(6) . ?
C52 C57 1.388(6) . ?
C53 C54 1.393(7) . ?
C54 C55 1.372(8) . ?
C55 C56 1.368(7) . ?
C56 C57 1.375(6) . ?
